data_7011422
loop_
_publ_author_name
'Ming-Liang Tong'
'Shao-Liang Zheng'
'Jian-Xin Shi'
'Ye-Xiang Tong'
'Hung Kay Lee'
'Xiao-Ming Chen'

_publ_section_title
;
 Synthesis, crystal structures and properties of six cubane-like
 transition metal complexes of di-2-pyridyl ketone in gem-diol form
;
_journal_issue 8
_journal_name_full 'J. Chem. Soc., Dalton Trans.'
_journal_page_first 1727
_journal_page_last 1734
_journal_paper_doi 10.1039/b111475c
_journal_year 2002
_chemical_formula_sum 'C44 H38 Cl4 Mn4 N8 O9'
_chemical_formula_weight 1184.38
_chemical_name_systematic
; 
? 
;
_space_group_IT_number 220
_symmetry_cell_setting cubic
_symmetry_space_group_name_Hall 'I -4bd 2c 3'
_symmetry_space_group_name_H-M 'I -4 3 d'
_atom_sites_solution_hydrogens geom
_atom_sites_solution_primary direct
_atom_sites_solution_secondary difmap
_audit_creation_method SHELXL-97
_cell_angle_alpha 90.00
_cell_angle_beta 90.00
_cell_angle_gamma 90.00
_cell_formula_units_Z 12
_cell_length_a 24.287(6)
_cell_length_b 24.287(6)
_cell_length_c 24.287(6)
_cell_measurement_reflns_used 25
_cell_measurement_temperature 293(2)
_cell_measurement_theta_max 15
_cell_measurement_theta_min 7
_cell_volume 14326(6)
_computing_cell_refinement 'SHELXTL-Plus (Sheldrick, 1990)'
_computing_data_collection 'SHELXTL-Plus (Sheldrick, 1990)'
_computing_data_reduction 'SHELXTL-Plus (Sheldrick, 1990)'
_computing_molecular_graphics 'Ortep3 for Windows (Farrugia, 1997)'
_computing_publication_material 'SHELXL-97 (Sheldrick, 1997)'
_computing_structure_refinement 'SHELXL-97 (Sheldrick, 1997)'
_computing_structure_solution 'SHELXTL-Plus (Sheldrick, 1990)'
_diffrn_ambient_temperature 293(2)
_diffrn_measured_fraction_theta_full 0.972
_diffrn_measured_fraction_theta_max 0.527
_diffrn_measurement_device_type 'Siemens R3m'
_diffrn_measurement_method '\w scan'
_diffrn_radiation_monochromator graphite
_diffrn_radiation_source 'fine-focus sealed tube'
_diffrn_radiation_type MoK\a
_diffrn_radiation_wavelength 0.71073
_diffrn_reflns_av_R_equivalents 0.0489
_diffrn_reflns_av_sigmaI/netI 0.0395
_diffrn_reflns_limit_h_max 20
_diffrn_reflns_limit_h_min 0
_diffrn_reflns_limit_k_max 28
_diffrn_reflns_limit_k_min 0
_diffrn_reflns_limit_l_max 28
_diffrn_reflns_limit_l_min 0
_diffrn_reflns_number 3866
_diffrn_reflns_theta_full 25.03
_diffrn_reflns_theta_max 25.03
_diffrn_reflns_theta_min 2.05
_diffrn_standards_decay_% 0
_diffrn_standards_interval_count 120
_diffrn_standards_number 2
_exptl_absorpt_coefficient_mu 1.321
_exptl_absorpt_correction_T_max 0.662
_exptl_absorpt_correction_T_min 0.554
_exptl_absorpt_correction_type empirical
_exptl_crystal_colour colorless
_exptl_crystal_density_diffrn 1.647
_exptl_crystal_density_method 'not measured'
_exptl_crystal_description polyhedral
_exptl_crystal_F_000 7176
_exptl_crystal_size_max 0.52
_exptl_crystal_size_mid 0.46
_exptl_crystal_size_min 0.36
_refine_diff_density_max 0.536
_refine_diff_density_min -0.332
_refine_diff_density_rms 0.063
_refine_ls_abs_structure_details 'Flack H D (1983), Acta Cryst. A39, 876-881'
_refine_ls_abs_structure_Flack -0.05(7)
_refine_ls_extinction_method none
_refine_ls_goodness_of_fit_ref 1.035
_refine_ls_hydrogen_treatment mixed
_refine_ls_matrix_type full
_refine_ls_number_parameters 159
_refine_ls_number_reflns 1139
_refine_ls_number_restraints 0
_refine_ls_restrained_S_all 1.035
_refine_ls_R_factor_all 0.0689
_refine_ls_R_factor_gt 0.0468
_refine_ls_shift/su_max 0.007
_refine_ls_shift/su_mean 0.001
_refine_ls_structure_factor_coef Fsqd
_refine_ls_weighting_details 'w=1/[\s^2^(Fo^2^)+(0.0716P)^2^+20.2848P] where P=(Fo^2^+2Fc^2^)/3'
_refine_ls_weighting_scheme calc
_refine_ls_wR_factor_gt 0.1140
_refine_ls_wR_factor_ref 0.1280
_reflns_number_gt 886
_reflns_number_total 1139
_reflns_threshold_expression >2sigma(I)
_cod_data_source_file b111475c.txt
_cod_data_source_block complex_1
_cod_depositor_comments
;
The following automatic conversions were performed:

'_refine_ls_weighting_scheme' value 'calc
w=1/[\s^2^(Fo^2^)+(0.0716P)^2^+20.2848P] where P=(Fo^2^+2Fc^2^)/3'
was changed to 'calc'. New tag '_refine_ls_weighting_details' was
created. The value of the new tag was set to
'w=1/[\s^2^(Fo^2^)+(0.0716P)^2^+20.2848P] where P=(Fo^2^+2Fc^2^)/3'.

Automatic conversion script
Id: cif_fix_values 3143 2015-03-26 13:38:13Z robertas 
;
_cod_original_sg_symbol_H-M I-43d
_cod_database_code 7011422

loop_
_symmetry_equiv_pos_as_xyz
'x, y, z'
'-x+1/2, -y, z+1/2'
'-x, y+1/2, -z+1/2'
'x+1/2, -y+1/2, -z'
'z, x, y'
'z+1/2, -x+1/2, -y'
'-z+1/2, -x, y+1/2'
'-z, x+1/2, -y+1/2'
'y, z, x'
'-y, z+1/2, -x+1/2'
'y+1/2, -z+1/2, -x'
'-y+1/2, -z, x+1/2'
'y+1/4, x+1/4, z+1/4'
'-y+1/4, -x+3/4, z+3/4'
'y+3/4, -x+1/4, -z+3/4'
'-y+3/4, x+3/4, -z+1/4'
'x+1/4, z+1/4, y+1/4'
'-x+3/4, z+3/4, -y+1/4'
'-x+1/4, -z+3/4, y+3/4'
'x+3/4, -z+1/4, -y+3/4'
'z+1/4, y+1/4, x+1/4'
'z+3/4, -y+1/4, -x+3/4'
'-z+3/4, y+3/4, -x+1/4'
'-z+1/4, -y+3/4, x+3/4'
'x+1/2, y+1/2, z+1/2'
'-x+1, -y+1/2, z+1'
'-x+1/2, y+1, -z+1'
'x+1, -y+1, -z+1/2'
'z+1/2, x+1/2, y+1/2'
'z+1, -x+1, -y+1/2'
'-z+1, -x+1/2, y+1'
'-z+1/2, x+1, -y+1'
'y+1/2, z+1/2, x+1/2'
'-y+1/2, z+1, -x+1'
'y+1, -z+1, -x+1/2'
'-y+1, -z+1/2, x+1'
'y+3/4, x+3/4, z+3/4'
'-y+3/4, -x+5/4, z+5/4'
'y+5/4, -x+3/4, -z+5/4'
'-y+5/4, x+5/4, -z+3/4'
'x+3/4, z+3/4, y+3/4'
'-x+5/4, z+5/4, -y+3/4'
'-x+3/4, -z+5/4, y+5/4'
'x+5/4, -z+3/4, -y+5/4'
'z+3/4, y+3/4, x+3/4'
'z+5/4, -y+3/4, -x+5/4'
'-z+5/4, y+5/4, -x+3/4'
'-z+3/4, -y+5/4, x+5/4'

loop_
_atom_site_label
_atom_site_type_symbol
_atom_site_fract_x
_atom_site_fract_y
_atom_site_fract_z
_atom_site_U_iso_or_equiv
_atom_site_adp_type
_atom_site_occupancy
_atom_site_calc_flag
_atom_site_refinement_flags
_atom_site_disorder_assembly
_atom_site_disorder_group
Mn1 Mn 1.00306(4) 0.82017(3) 0.67284(3) 0.04434(19) Uani 1 d . . .
Cl1 Cl 0.96390(11) 0.91287(9) 0.66928(10) 0.1077(8) Uani 1 d . . .
N1 N 0.96785(19) 0.80630(18) 0.75664(19) 0.0515(12) Uani 1 d . . .
N2 N 0.9122(2) 0.6573(2) 0.69982(19) 0.0589(14) Uani 1 d . . .
O1 O 0.94180(13) 0.75612(14) 0.66616(12) 0.0422(9) Uani 1 d . . .
O2 O 0.85810(15) 0.79212(16) 0.68999(16) 0.0548(11) Uani 1 d . . .
H2 H 0.8387 0.7821 0.6602 0.100 Uiso 1 d R . .
C1 C 0.9881(3) 0.8275(3) 0.8027(2) 0.0667(19) Uani 1 d . . .
H1A H 1.0194 0.8514 0.8002 0.100 Uiso 1 d R . .
C2 C 0.9637(3) 0.8181(3) 0.8535(3) 0.077(2) Uani 1 d . . .
H2A H 0.9809 0.8318 0.8864 0.100 Uiso 1 d R . .
C3 C 0.9171(3) 0.7876(3) 0.8560(3) 0.079(2) Uani 1 d . . .
H3A H 0.8991 0.7820 0.8908 0.100 Uiso 1 d R . .
C4 C 0.8959(3) 0.7669(3) 0.8091(3) 0.070(2) Uani 1 d . . .
H4A H 0.8631 0.7449 0.8103 0.100 Uiso 1 d R . .
C5 C 0.9222(2) 0.7767(2) 0.7592(2) 0.0496(15) Uani 1 d . . .
C6 C 0.9009(2) 0.7555(3) 0.7042(2) 0.0451(14) Uani 1 d . . .
C7 C 0.8775(2) 0.6981(3) 0.7098(2) 0.0515(16) Uani 1 d . . .
C8 C 0.8241(3) 0.6887(3) 0.7219(3) 0.077(2) Uani 1 d . . .
H8A H 0.7996 0.7189 0.7292 0.100 Uiso 1 d R . .
C9 C 0.8051(3) 0.6336(3) 0.7232(3) 0.086(2) Uani 1 d . . .
H9A H 0.7675 0.6245 0.7317 0.100 Uiso 1 d R . .
C10 C 0.8409(3) 0.5923(3) 0.7130(3) 0.078(2) Uani 1 d . . .
H10A H 0.8292 0.5546 0.7142 0.100 Uiso 1 d R . .
C11 C 0.8938(3) 0.6048(3) 0.7016(3) 0.070(2) Uani 1 d . . .
H11A H 0.9188 0.5752 0.6940 0.100 Uiso 1 d R . .
O1W O 1.0037(6) 1.0000 0.7500 0.120(6) Uani 0.50 d SP . .
H1W H 0.9849 0.9933 0.7140 0.100 Uiso 0.50 d PR . .

loop_
_atom_site_aniso_label
_atom_site_aniso_U_11
_atom_site_aniso_U_22
_atom_site_aniso_U_33
_atom_site_aniso_U_23
_atom_site_aniso_U_13
_atom_site_aniso_U_12
Mn1 0.0512(4) 0.0405(4) 0.0413(4) -0.0004(4) 0.0000(4) 0.0007(4)
Cl1 0.1515(19) 0.0741(12) 0.0974(15) 0.0003(12) 0.0025(15) 0.0193(14)
N1 0.063(3) 0.050(2) 0.041(2) -0.009(2) 0.001(2) 0.005(2)
N2 0.068(3) 0.060(3) 0.049(3) 0.005(2) 0.009(3) -0.012(3)
O1 0.0444(17) 0.0458(18) 0.0364(16) 0.0013(18) 0.0067(16) 0.0014(17)
O2 0.046(2) 0.061(2) 0.058(2) 0.000(2) 0.0031(18) 0.0117(18)
C1 0.081(4) 0.059(3) 0.060(3) -0.012(3) 0.004(3) 0.015(4)
C2 0.102(5) 0.084(5) 0.044(3) -0.019(3) 0.000(4) 0.016(4)
C3 0.083(5) 0.108(6) 0.045(3) -0.007(4) 0.019(3) 0.023(5)
C4 0.075(4) 0.080(5) 0.054(4) 0.006(3) 0.018(3) 0.010(4)
C5 0.052(3) 0.049(3) 0.048(3) 0.005(3) 0.005(3) 0.015(3)
C6 0.039(3) 0.056(3) 0.041(3) 0.001(3) 0.009(2) 0.003(3)
C7 0.043(3) 0.066(4) 0.046(3) -0.006(3) 0.008(3) 0.004(3)
C8 0.067(4) 0.093(5) 0.072(4) 0.002(4) 0.029(4) -0.005(4)
C9 0.072(4) 0.102(6) 0.085(5) -0.001(4) 0.031(4) -0.033(4)
C10 0.093(5) 0.077(4) 0.066(4) 0.000(4) 0.030(4) -0.031(4)
C11 0.087(5) 0.052(4) 0.071(4) 0.012(3) 0.013(4) -0.010(4)
O1W 0.071(8) 0.187(15) 0.101(9) -0.080(11) 0.000 0.000

loop_
_atom_type_symbol
_atom_type_description
_atom_type_scat_dispersion_real
_atom_type_scat_dispersion_imag
_atom_type_scat_source
C C 0.0033 0.0016 'International Tables Vol C Tables 4.2.6.8 and 6.1.1.4'
H H 0.0000 0.0000 'International Tables Vol C Tables 4.2.6.8 and 6.1.1.4'
N N 0.0061 0.0033 'International Tables Vol C Tables 4.2.6.8 and 6.1.1.4'
O O 0.0106 0.0060 'International Tables Vol C Tables 4.2.6.8 and 6.1.1.4'
Cl Cl 0.1484 0.1585 'International Tables Vol C Tables 4.2.6.8 and 6.1.1.4'
Mn Mn 0.3368 0.7283 'International Tables Vol C Tables 4.2.6.8 and 6.1.1.4'

loop_
_geom_angle_atom_site_label_1
_geom_angle_atom_site_label_2
_geom_angle_atom_site_label_3
_geom_angle
_geom_angle_site_symmetry_1
_geom_angle_site_symmetry_3
_geom_angle_publ_flag
O1 Mn1 O1 81.55(13) . 39_465 ?
O1 Mn1 N2 146.69(16) . 26_664 ?
O1 Mn1 N2 107.00(16) 39_465 26_664 ?
O1 Mn1 N1 72.30(14) . . ?
O1 Mn1 N1 153.60(16) 39_465 . ?
N2 Mn1 N1 97.05(17) 26_664 . ?
O1 Mn1 O1 79.33(13) . 26_664 ?
O1 Mn1 O1 78.60(13) 39_465 26_664 ?
N2 Mn1 O1 71.31(16) 26_664 26_664 ?
N1 Mn1 O1 99.57(14) . 26_664 ?
O1 Mn1 Cl1 113.13(11) . . ?
O1 Mn1 Cl1 95.79(11) 39_465 . ?
N2 Mn1 Cl1 98.26(15) 26_664 . ?
N1 Mn1 Cl1 91.27(13) . . ?
O1 Mn1 Cl1 165.69(11) 26_664 . ?
Mn1 Cl1 O1W 119.6(2) . . ?
C5 N1 C1 118.8(5) . . ?
C5 N1 Mn1 116.4(4) . . ?
C1 N1 Mn1 124.7(4) . . ?
C7 N2 C11 119.3(6) . . ?
C7 N2 Mn1 117.3(4) . 26_664 ?
C11 N2 Mn1 123.1(5) . 26_664 ?
C6 O1 Mn1 117.5(3) . . ?
C6 O1 Mn1 125.2(3) . 16_646 ?
Mn1 O1 Mn1 101.00(13) . 16_646 ?
C6 O1 Mn1 111.7(3) . 26_664 ?
Mn1 O1 Mn1 100.05(13) . 26_664 ?
Mn1 O1 Mn1 96.91(13) 16_646 26_664 ?
C6 O2 Cl1 87.0(3) . 16_646 ?
N1 C1 C2 121.9(7) . . ?
C3 C2 C1 119.1(6) . . ?
C4 C3 C2 119.0(6) . . ?
C3 C4 C5 119.9(7) . . ?
N1 C5 C4 121.2(6) . . ?
N1 C5 C6 115.4(5) . . ?
C4 C5 C6 123.5(5) . . ?
O1 C6 O2 111.4(4) . . ?
O1 C6 C7 110.3(5) . . ?
O2 C6 C7 109.1(4) . . ?
O1 C6 C5 110.1(4) . . ?
O2 C6 C5 104.6(4) . . ?
C7 C6 C5 111.1(4) . . ?
N2 C7 C8 121.7(6) . . ?
N2 C7 C6 115.8(5) . . ?
C8 C7 C6 122.5(6) . . ?
C7 C8 C9 118.6(7) . . ?
C10 C9 C8 119.1(7) . . ?
C11 C10 C9 119.0(7) . . ?
C10 C11 N2 122.3(7) . . ?

loop_
_geom_bond_atom_site_label_1
_geom_bond_atom_site_label_2
_geom_bond_distance
_geom_bond_site_symmetry_2
_geom_bond_publ_flag
Mn1 O1 2.159(4) . ?
Mn1 O1 2.182(3) 39_465 ?
Mn1 N2 2.228(5) 26_664 ?
Mn1 N1 2.233(5) . ?
Mn1 O1 2.292(4) 26_664 ?
Mn1 Cl1 2.445(2) . ?
Cl1 O1W 3.042(5) . ?
N1 C5 1.324(7) . ?
N1 C1 1.327(8) . ?
N2 C7 1.323(8) . ?
N2 C11 1.352(8) . ?
N2 Mn1 2.228(5) 26_664 ?
O1 C6 1.357(6) . ?
O1 Mn1 2.182(3) 16_646 ?
O1 Mn1 2.292(4) 26_664 ?
O2 C6 1.411(7) . ?
O2 Cl1 3.303(5) 16_646 ?
C1 C2 1.387(9) . ?
C2 C3 1.356(11) . ?
C3 C4 1.347(10) . ?
C4 C5 1.391(8) . ?
C5 C6 1.521(8) . ?
C6 C7 1.511(8) . ?
C7 C8 1.349(9) . ?
C8 C9 1.417(11) . ?
C9 C10 1.351(10) . ?
C10 C11 1.347(10) . ?
